data_1569561
loop_
_publ_author_name
'Kuntze, Kim'
'Pooler, Daisy R. S.'
'Di Donato, Mariangela'
'Hilbers, Michiel F.'
'van der Meulen, Pieter'
'Buma, Wybren Jan'
'Priimagi, Arri'
'Feringa, Ben L.'
'Crespi, Stefano'

_publ_section_title
;
 A visible-light-driven molecular motor based on barbituric acid.
;
_journal_issue 32
_journal_name_full 'Chemical science'
_journal_page_first 8458
_journal_page_last 8465
_journal_paper_doi 10.1039/d3sc03090c
_journal_volume 14
_journal_year 2023
_chemical_formula_moiety 'C18 H20 N2 O5'
_chemical_formula_sum 'C18 H20 N2 O5'
_chemical_formula_weight 344.36
_chemical_name_systematic
5-(2-hydroxy-5-methoxy-2,7-dimethyl-2,3-dihydro-1H-inden-1-ylidene)-1,3-dimethylpyrimidine-2,4,6(1H,3H,5H)-trione
_chemical_properties_physical Light-sensitive
_space_group_crystal_system monoclinic
_space_group_IT_number 14
_space_group_name_Hall '-P 2yn'
_space_group_name_H-M_alt 'P 1 21/n 1'
_atom_sites_solution_hydrogens difmap
_atom_sites_solution_primary dual
_audit_creation_date 2022-02-03
_audit_creation_method
;
Olex2 1.5
(compiled 2021.12.09 svn.r5202d8cf for OlexSys, GUI svn.r6439)
;
_audit_update_record
;
2023-06-14 deposited with the CCDC.	2023-07-20 downloaded from the CCDC.
;
_cell_angle_alpha 90
_cell_angle_beta 90.459(2)
_cell_angle_gamma 90
_cell_formula_units_Z 8
_cell_length_a 10.1319(7)
_cell_length_b 25.5792(18)
_cell_length_c 12.5674(9)
_cell_measurement_reflns_used 9736
_cell_measurement_temperature 100.00
_cell_measurement_theta_max 72.22
_cell_measurement_theta_min 5.57
_cell_volume 3256.9(4)
_computing_cell_refinement 'SAINT V8.40A (Bruker, 2019)'
_computing_data_reduction 'SAINT V8.40A (Bruker, 2019)'
_computing_molecular_graphics 'Olex2 1.5 (Dolomanov et al., 2009)'
_computing_publication_material 'Olex2 1.5 (Dolomanov et al., 2009)'
_computing_structure_refinement 'SHELXL 2018/3 (Sheldrick, 2015)'
_computing_structure_solution 'SHELXT 2018/2 (Sheldrick, 2018)'
_diffrn_ambient_temperature 100.00
_diffrn_measured_fraction_theta_full 0.998
_diffrn_measured_fraction_theta_max 0.997
_diffrn_measurement_device_type 'Bruker APEX-II CCD'
_diffrn_measurement_method '\f and \w scans'
_diffrn_radiation_type CuK\a
_diffrn_radiation_wavelength 1.54178
_diffrn_reflns_av_R_equivalents 0.0864
_diffrn_reflns_av_unetI/netI 0.0408
_diffrn_reflns_Laue_measured_fraction_full 0.998
_diffrn_reflns_Laue_measured_fraction_max 0.997
_diffrn_reflns_limit_h_max 12
_diffrn_reflns_limit_h_min -10
_diffrn_reflns_limit_k_max 31
_diffrn_reflns_limit_k_min -31
_diffrn_reflns_limit_l_max 15
_diffrn_reflns_limit_l_min -15
_diffrn_reflns_number 85279
_diffrn_reflns_point_group_measured_fraction_full 0.998
_diffrn_reflns_point_group_measured_fraction_max 0.997
_diffrn_reflns_theta_full 67.679
_diffrn_reflns_theta_max 72.215
_diffrn_reflns_theta_min 3.456
_diffrn_source_current 1.0
_diffrn_source_power 0.05
_diffrn_source_voltage 50.0
_diffrn_standards_number 0
_exptl_absorpt_coefficient_mu 0.859
_exptl_absorpt_correction_T_max 0.7536
_exptl_absorpt_correction_T_min 0.6914
_exptl_absorpt_correction_type none
_exptl_absorpt_process_details
;
SADABS-2016/2 (Bruker,2016/2) was used for absorption correction.
wR2(int) was 0.1020 before and 0.0731 after correction.
The Ratio of minimum to maximum transmission is 0.9175.
The \l/2 correction factor is Not present.
;
_exptl_crystal_colour 'clear orange'
_exptl_crystal_colour_lustre clear
_exptl_crystal_colour_primary orange
_exptl_crystal_density_diffrn 1.405
_exptl_crystal_description block
_exptl_crystal_F_000 1456
_exptl_crystal_recrystallization_method 'Re-crystallisation from solvent: EtOAc, pentane'
_exptl_crystal_size_max 0.31
_exptl_crystal_size_mid 0.281
_exptl_crystal_size_min 0.2
_refine_diff_density_max 0.245
_refine_diff_density_min -0.257
_refine_diff_density_rms 0.053
_refine_ls_extinction_method none
_refine_ls_goodness_of_fit_ref 1.046
_refine_ls_hydrogen_treatment refall
_refine_ls_matrix_type full
_refine_ls_number_parameters 611
_refine_ls_number_reflns 6416
_refine_ls_number_restraints 0
_refine_ls_restrained_S_all 1.046
_refine_ls_R_factor_all 0.0449
_refine_ls_R_factor_gt 0.0348
_refine_ls_shift/su_max 0.001
_refine_ls_shift/su_mean 0.000
_refine_ls_structure_factor_coef Fsqd
_refine_ls_weighting_details 'w=1/[\s^2^(Fo^2^)+(0.0405P)^2^+1.2826P] where P=(Fo^2^+2Fc^2^)/3'
_refine_ls_weighting_scheme calc
_refine_ls_wR_factor_gt 0.0834
_refine_ls_wR_factor_ref 0.0853
_reflns_Friedel_coverage 0.000
_reflns_number_gt 5866
_reflns_number_total 6416
_reflns_threshold_expression 'I > 2\s(I)'
_cod_data_source_file d3sc03090c3.cif
_cod_data_source_block cu_kkd006b_0m_a
_cod_depositor_comments 'Adding full bibliography for 1569561.cif.'
_cod_database_code 1569561
_shelx_shelxl_version_number 2018/3
_shelx_space_group_comment
;
The symmetry employed for this shelxl refinement is uniquely defined
by the following loop, which should always be used as a source of
symmetry information in preference to the above space-group names.
They are only intended as comments.
;
_shelx_estimated_absorpt_t_max 0.847
_shelx_estimated_absorpt_t_min 0.777
_olex2_refinement_description
;
;
_olex2_submission_original_sample_id KKD006b
_olex2_submission_special_instructions 'No special instructions were received'

loop_
_space_group_symop_operation_xyz
'x, y, z'
'-x+1/2, y+1/2, -z+1/2'
'-x, -y, -z'
'x-1/2, -y-1/2, z-1/2'

loop_
_atom_site_label
_atom_site_type_symbol
_atom_site_fract_x
_atom_site_fract_y
_atom_site_fract_z
_atom_site_U_iso_or_equiv
_atom_site_adp_type
_atom_site_occupancy
_atom_site_site_symmetry_order
_atom_site_calc_flag
_atom_site_refinement_flags_posn
_atom_site_refinement_flags_adp
_atom_site_refinement_flags_occupancy
_atom_site_disorder_assembly
_atom_site_disorder_group
O23B O 0.62542(9) 0.34017(4) 0.70145(7) 0.0244(2) Uani 1 1 d . . . . .
O21B O 0.30847(8) 0.34380(3) 0.44523(7) 0.01941(18) Uani 1 1 d . . . . .
O17B O 0.60610(8) 0.43911(3) 0.22431(7) 0.01837(18) Uani 1 1 d . . . . .
H17B H 0.6649(19) 0.4449(8) 0.2747(16) 0.038(5) Uiso 1 1 d . . . . .
O25B O 0.69238(8) 0.44829(4) 0.42293(7) 0.02263(19) Uani 1 1 d . . . . .
O18B O -0.10288(8) 0.46619(4) 0.21687(7) 0.02087(19) Uani 1 1 d . . . . .
N14B N 0.66030(9) 0.39186(4) 0.55696(8) 0.0177(2) Uani 1 1 d . . . . .
N12B N 0.46864(10) 0.34045(4) 0.57054(8) 0.0192(2) Uani 1 1 d . . . . .
C9B C 0.27704(11) 0.44164(4) 0.33204(9) 0.0155(2) Uani 1 1 d . . . . .
C10B C 0.47990(11) 0.40696(5) 0.43131(9) 0.0158(2) Uani 1 1 d . . . . .
C1B C 0.41814(11) 0.43522(4) 0.35140(9) 0.0152(2) Uani 1 1 d . . . . .
C15B C 0.61693(11) 0.41708(5) 0.46518(9) 0.0172(2) Uani 1 1 d . . . . .
C6B C 0.02457(11) 0.46037(5) 0.24840(10) 0.0171(2) Uani 1 1 d . . . . .
C8B C 0.16701(11) 0.44173(4) 0.40177(9) 0.0160(2) Uani 1 1 d . . . . .
C13B C 0.58705(11) 0.35652(5) 0.61557(10) 0.0178(2) Uani 1 1 d . . . . .
C4B C 0.25684(11) 0.45534(4) 0.22463(9) 0.0158(2) Uani 1 1 d . . . . .
C11B C 0.41023(11) 0.36263(5) 0.48050(9) 0.0162(2) Uani 1 1 d . . . . .
C20B C 0.17730(12) 0.43585(5) 0.52066(9) 0.0185(2) Uani 1 1 d . . . . .
H20A H 0.1648(15) 0.3995(7) 0.5407(13) 0.022(4) Uiso 1 1 d . . . . .
H20B H 0.2654(16) 0.4466(7) 0.5493(13) 0.027(4) Uiso 1 1 d . . . . .
H20C H 0.1088(16) 0.4568(7) 0.5554(14) 0.029(4) Uiso 1 1 d . . . . .
C24B C 0.79191(12) 0.40548(6) 0.59824(11) 0.0242(3) Uani 1 1 d . . . . .
H24A H 0.796(2) 0.4396(10) 0.6250(19) 0.058(6) Uiso 1 1 d . . . . .
H24B H 0.854(2) 0.4039(8) 0.5395(18) 0.049(6) Uiso 1 1 d . . . . .
H24C H 0.818(2) 0.3785(10) 0.648(2) 0.063(7) Uiso 1 1 d . . . . .
C22B C 0.40017(14) 0.29653(6) 0.62053(12) 0.0264(3) Uani 1 1 d . . . . .
H22A H 0.465(2) 0.2770(9) 0.6612(18) 0.054(6) Uiso 1 1 d . . . . .
H22B H 0.326(2) 0.3095(8) 0.6618(17) 0.048(5) Uiso 1 1 d . . . . .
H22C H 0.362(2) 0.2743(9) 0.5667(18) 0.050(6) Uiso 1 1 d . . . . .
C3B C 0.38605(11) 0.45730(5) 0.16783(9) 0.0169(2) Uani 1 1 d . . . . .
H3BA H 0.3925(15) 0.4864(6) 0.1143(13) 0.021(4) Uiso 1 1 d . . . . .
H3BB H 0.4002(15) 0.4243(7) 0.1324(13) 0.021(4) Uiso 1 1 d . . . . .
C2B C 0.48858(11) 0.46335(5) 0.25890(9) 0.0158(2) Uani 1 1 d . . . . .
C5B C 0.13306(11) 0.46460(5) 0.18115(9) 0.0168(2) Uani 1 1 d . . . . .
H5B H 0.1228(13) 0.4732(6) 0.1072(12) 0.014(3) Uiso 1 1 d . . . . .
C7B C 0.04337(11) 0.45077(5) 0.35757(10) 0.0177(2) Uani 1 1 d . . . . .
H7B H -0.0356(15) 0.4512(6) 0.4015(12) 0.019(4) Uiso 1 1 d . . . . .
C16B C 0.51029(12) 0.52128(5) 0.28439(10) 0.0200(2) Uani 1 1 d . . . . .
H16A H 0.5585(16) 0.5377(7) 0.2250(14) 0.028(4) Uiso 1 1 d . . . . .
H16B H 0.5639(16) 0.5243(7) 0.3516(14) 0.028(4) Uiso 1 1 d . . . . .
H16C H 0.4245(17) 0.5394(7) 0.2934(14) 0.031(4) Uiso 1 1 d . . . . .
C19B C -0.12752(12) 0.47484(5) 0.10552(10) 0.0206(2) Uani 1 1 d . . . . .
H19A H -0.0925(15) 0.4458(7) 0.0641(13) 0.022(4) Uiso 1 1 d . . . . .
H19B H -0.2223(17) 0.4771(7) 0.0994(13) 0.027(4) Uiso 1 1 d . . . . .
H19C H -0.0861(15) 0.5081(7) 0.0832(13) 0.024(4) Uiso 1 1 d . . . . .
O17 O 0.59207(9) 0.10621(3) 0.46697(7) 0.01881(18) Uani 1 1 d . . . . .
H17 H 0.676(2) 0.0955(8) 0.4637(16) 0.043(5) Uiso 1 1 d . . . . .
O21 O 0.76916(8) 0.27684(3) 0.50579(7) 0.01920(18) Uani 1 1 d . . . . .
O18 O 0.31409(8) 0.32688(3) 0.18795(7) 0.01976(18) Uani 1 1 d . . . . .
O25 O 0.84281(8) 0.10033(3) 0.42245(7) 0.02140(19) Uani 1 1 d . . . . .
O23 O 1.18161(8) 0.20905(4) 0.50025(8) 0.0239(2) Uani 1 1 d . . . . .
N12 N 0.97673(9) 0.24532(4) 0.49072(8) 0.0178(2) Uani 1 1 d . . . . .
N14 N 1.00911(9) 0.15497(4) 0.46353(8) 0.0169(2) Uani 1 1 d . . . . .
C1 C 0.66641(11) 0.18985(4) 0.38637(9) 0.0145(2) Uani 1 1 d . . . . .
C24 C 1.10166(12) 0.11073(5) 0.46125(11) 0.0209(2) Uani 1 1 d . . . . .
H24D H 1.055(2) 0.0792(9) 0.4710(17) 0.051(6) Uiso 1 1 d . . . . .
H24E H 1.164(2) 0.1159(9) 0.5143(19) 0.059(6) Uiso 1 1 d . . . . .
H24F H 1.143(2) 0.1082(9) 0.3922(18) 0.051(6) Uiso 1 1 d . . . . .
C19 C 0.17469(12) 0.31647(5) 0.19560(11) 0.0234(3) Uani 1 1 d . . . . .
H19D H 0.1516(15) 0.2829(7) 0.1624(13) 0.023(4) Uiso 1 1 d . . . . .
H19E H 0.1306(16) 0.3461(7) 0.1578(14) 0.029(4) Uiso 1 1 d . . . . .
H19F H 0.1473(16) 0.3151(7) 0.2702(14) 0.026(4) Uiso 1 1 d . . . . .
C22 C 1.03048(13) 0.29515(5) 0.52850(12) 0.0240(3) Uani 1 1 d . . . . .
H22D H 1.025(2) 0.2975(11) 0.606(2) 0.074(8) Uiso 1 1 d . . . . .
H22E H 0.980(2) 0.3233(9) 0.4947(18) 0.056(6) Uiso 1 1 d . . . . .
H22F H 1.1207(19) 0.2999(8) 0.5052(15) 0.038(5) Uiso 1 1 d . . . . .
C2 C 0.57911(11) 0.14038(4) 0.37850(9) 0.0156(2) Uani 1 1 d . . . . .
C3 C 0.43904(11) 0.16376(5) 0.38153(10) 0.0177(2) Uani 1 1 d . . . . .
H3A H 0.4118(15) 0.1676(6) 0.4559(14) 0.023(4) Uiso 1 1 d . . . . .
H3B H 0.3730(16) 0.1413(7) 0.3433(13) 0.026(4) Uiso 1 1 d . . . . .
C4 C 0.45643(11) 0.21664(5) 0.33287(9) 0.0161(2) Uani 1 1 d . . . . .
C5 C 0.35904(11) 0.24628(5) 0.28426(9) 0.0171(2) Uani 1 1 d . . . . .
H5 H 0.2692(16) 0.2349(7) 0.2796(13) 0.025(4) Uiso 1 1 d . . . . .
C6 C 0.39711(11) 0.29352(5) 0.23939(9) 0.0171(2) Uani 1 1 d . . . . .
C7 C 0.52982(11) 0.30925(5) 0.24126(9) 0.0166(2) Uani 1 1 d . . . . .
H7 H 0.5545(15) 0.3414(6) 0.2061(12) 0.021(4) Uiso 1 1 d . . . . .
C8 C 0.62843(11) 0.27980(5) 0.28998(9) 0.0158(2) Uani 1 1 d . . . . .
C9 C 0.58981(11) 0.23229(5) 0.33966(9) 0.0153(2) Uani 1 1 d . . . . .
C10 C 0.79113(11) 0.19182(5) 0.43156(9) 0.0154(2) Uani 1 1 d . . . . .
C11 C 0.84029(11) 0.24115(5) 0.47766(9) 0.0158(2) Uani 1 1 d . . . . .
C13 C 1.06385(11) 0.20378(5) 0.48481(9) 0.0176(2) Uani 1 1 d . . . . .
C15 C 0.87736(11) 0.14573(5) 0.43979(9) 0.0164(2) Uani 1 1 d . . . . .
C16 C 0.60111(12) 0.11157(5) 0.27322(10) 0.0186(2) Uani 1 1 d . . . . .
H16D H 0.6918(17) 0.0991(7) 0.2679(13) 0.026(4) Uiso 1 1 d . . . . .
H16E H 0.5423(16) 0.0812(7) 0.2687(13) 0.025(4) Uiso 1 1 d . . . . .
H16F H 0.5818(16) 0.1348(7) 0.2134(14) 0.026(4) Uiso 1 1 d . . . . .
C20 C 0.76791(12) 0.29965(5) 0.27997(10) 0.0194(2) Uani 1 1 d . . . . .
H20D H 0.8344(15) 0.2717(7) 0.2851(13) 0.022(4) Uiso 1 1 d . . . . .
H20E H 0.7776(16) 0.3163(7) 0.2119(15) 0.031(4) Uiso 1 1 d . . . . .
H20F H 0.7879(16) 0.3248(7) 0.3339(14) 0.029(4) Uiso 1 1 d . . . . .

loop_
_atom_site_aniso_label
_atom_site_aniso_U_11
_atom_site_aniso_U_22
_atom_site_aniso_U_33
_atom_site_aniso_U_23
_atom_site_aniso_U_13
_atom_site_aniso_U_12
O23B 0.0252(4) 0.0282(5) 0.0197(4) 0.0052(4) -0.0025(3) 0.0041(4)
O21B 0.0187(4) 0.0185(4) 0.0211(4) 0.0005(3) -0.0007(3) -0.0036(3)
O17B 0.0126(4) 0.0226(4) 0.0199(4) 0.0000(3) 0.0015(3) 0.0006(3)
O25B 0.0180(4) 0.0255(5) 0.0244(4) 0.0051(4) -0.0028(3) -0.0059(3)
O18B 0.0129(4) 0.0301(5) 0.0196(4) 0.0043(3) -0.0007(3) 0.0010(3)
N14B 0.0144(5) 0.0202(5) 0.0184(5) 0.0001(4) -0.0022(4) 0.0013(4)
N12B 0.0184(5) 0.0191(5) 0.0202(5) 0.0044(4) 0.0003(4) -0.0002(4)
C9B 0.0161(5) 0.0136(5) 0.0168(5) -0.0005(4) -0.0011(4) -0.0009(4)
C10B 0.0154(5) 0.0158(5) 0.0161(5) -0.0006(4) 0.0003(4) -0.0003(4)
C1B 0.0166(5) 0.0134(5) 0.0155(5) -0.0024(4) 0.0011(4) -0.0019(4)
C15B 0.0167(5) 0.0166(5) 0.0183(5) -0.0007(4) 0.0001(4) 0.0010(4)
C6B 0.0145(5) 0.0154(5) 0.0213(6) 0.0003(4) -0.0020(4) -0.0001(4)
C8B 0.0173(5) 0.0143(5) 0.0165(5) 0.0002(4) 0.0004(4) -0.0016(4)
C13B 0.0172(5) 0.0178(6) 0.0185(6) -0.0007(4) 0.0005(4) 0.0048(4)
C4B 0.0165(5) 0.0141(5) 0.0167(5) -0.0008(4) 0.0010(4) -0.0013(4)
C11B 0.0158(5) 0.0157(5) 0.0170(5) -0.0006(4) 0.0018(4) 0.0016(4)
C20B 0.0180(6) 0.0214(6) 0.0162(6) 0.0000(4) 0.0014(4) -0.0005(5)
C24B 0.0163(6) 0.0291(7) 0.0269(7) 0.0009(5) -0.0059(5) -0.0004(5)
C22B 0.0235(6) 0.0262(7) 0.0294(7) 0.0119(6) -0.0010(5) -0.0029(5)
C3B 0.0150(5) 0.0204(6) 0.0153(5) 0.0009(4) 0.0001(4) -0.0010(4)
C2B 0.0137(5) 0.0175(6) 0.0162(5) 0.0009(4) 0.0005(4) -0.0005(4)
C5B 0.0176(5) 0.0174(5) 0.0154(5) 0.0010(4) -0.0006(4) -0.0001(4)
C7B 0.0153(5) 0.0186(6) 0.0192(6) 0.0002(4) 0.0028(4) -0.0009(4)
C16B 0.0202(6) 0.0176(6) 0.0221(6) 0.0013(5) -0.0007(5) -0.0031(5)
C19B 0.0155(6) 0.0266(7) 0.0196(6) 0.0024(5) -0.0027(4) 0.0005(5)
O17 0.0212(4) 0.0168(4) 0.0183(4) 0.0055(3) -0.0018(3) -0.0014(3)
O21 0.0185(4) 0.0173(4) 0.0219(4) -0.0045(3) -0.0008(3) 0.0016(3)
O18 0.0173(4) 0.0189(4) 0.0230(4) 0.0037(3) -0.0021(3) 0.0025(3)
O25 0.0213(4) 0.0153(4) 0.0275(5) -0.0022(3) -0.0044(3) 0.0012(3)
O23 0.0141(4) 0.0270(5) 0.0305(5) -0.0025(4) 0.0010(3) -0.0009(3)
N12 0.0154(5) 0.0163(5) 0.0216(5) -0.0035(4) -0.0003(4) -0.0019(4)
N14 0.0146(5) 0.0174(5) 0.0187(5) -0.0008(4) 0.0001(4) 0.0020(4)
C1 0.0170(5) 0.0143(5) 0.0124(5) -0.0009(4) 0.0026(4) -0.0003(4)
C24 0.0166(6) 0.0198(6) 0.0263(6) -0.0005(5) -0.0004(5) 0.0038(5)
C19 0.0162(6) 0.0266(7) 0.0274(7) 0.0032(5) -0.0010(5) 0.0033(5)
C22 0.0201(6) 0.0200(6) 0.0317(7) -0.0068(5) -0.0002(5) -0.0052(5)
C2 0.0167(5) 0.0141(5) 0.0159(5) 0.0021(4) -0.0015(4) -0.0009(4)
C3 0.0150(5) 0.0163(6) 0.0217(6) 0.0018(4) 0.0004(4) -0.0011(4)
C4 0.0165(5) 0.0157(5) 0.0160(5) -0.0018(4) 0.0011(4) -0.0009(4)
C5 0.0147(5) 0.0180(6) 0.0185(5) -0.0010(4) 0.0000(4) 0.0002(4)
C6 0.0186(5) 0.0170(6) 0.0158(5) -0.0018(4) -0.0010(4) 0.0033(4)
C7 0.0191(6) 0.0142(5) 0.0166(5) -0.0001(4) 0.0012(4) -0.0005(4)
C8 0.0167(5) 0.0153(5) 0.0153(5) -0.0026(4) 0.0008(4) -0.0003(4)
C9 0.0160(5) 0.0150(5) 0.0149(5) -0.0020(4) 0.0003(4) 0.0001(4)
C10 0.0160(5) 0.0154(5) 0.0149(5) -0.0004(4) 0.0001(4) 0.0001(4)
C11 0.0156(5) 0.0175(6) 0.0144(5) 0.0001(4) -0.0007(4) -0.0010(4)
C13 0.0169(5) 0.0201(6) 0.0160(5) -0.0010(4) 0.0017(4) -0.0003(4)
C15 0.0171(5) 0.0182(6) 0.0139(5) -0.0005(4) -0.0009(4) 0.0007(4)
C16 0.0210(6) 0.0164(6) 0.0185(6) -0.0014(4) -0.0025(4) -0.0003(5)
C20 0.0177(6) 0.0176(6) 0.0228(6) 0.0023(5) 0.0003(4) -0.0026(4)

loop_
_atom_type_symbol
_atom_type_description
_atom_type_scat_dispersion_real
_atom_type_scat_dispersion_imag
_atom_type_scat_source
C C 0.0181 0.0091 'International Tables Vol C Tables 4.2.6.8 and 6.1.1.4'
H H 0.0000 0.0000 'International Tables Vol C Tables 4.2.6.8 and 6.1.1.4'
N N 0.0311 0.0180 'International Tables Vol C Tables 4.2.6.8 and 6.1.1.4'
O O 0.0492 0.0322 'International Tables Vol C Tables 4.2.6.8 and 6.1.1.4'

loop_
_geom_angle_atom_site_label_1
_geom_angle_atom_site_label_2
_geom_angle_atom_site_label_3
_geom_angle
_geom_angle_site_symmetry_1
_geom_angle_site_symmetry_3
_geom_angle_publ_flag
C2B O17B H17B 105.8(12) . . ?
C6B O18B C19B 117.34(9) . . ?
C15B N14B C24B 117.59(10) . . ?
C13B N14B C15B 125.24(10) . . ?
C13B N14B C24B 117.10(10) . . ?
C13B N12B C11B 124.88(10) . . ?
C13B N12B C22B 117.65(10) . . ?
C11B N12B C22B 117.46(10) . . ?
C8B C9B C1B 132.02(11) . . ?
C4B C9B C1B 108.84(10) . . ?
C4B C9B C8B 118.77(10) . . ?
C1B C10B C15B 122.57(11) . . ?
C1B C10B C11B 119.42(10) . . ?
C15B C10B C11B 117.89(10) . . ?
C9B C1B C2B 106.26(9) . . ?
C10B C1B C9B 128.14(11) . . ?
C10B C1B C2B 125.46(10) . . ?
O25B C15B N14B 117.81(10) . . ?
O25B C15B C10B 125.30(11) . . ?
N14B C15B C10B 116.72(10) . . ?
O18B C6B C5B 124.55(11) . . ?
O18B C6B C7B 115.20(10) . . ?
C5B C6B C7B 120.22(11) . . ?
C9B C8B C20B 124.25(10) . . ?
C7B C8B C9B 117.61(10) . . ?
C7B C8B C20B 118.04(10) . . ?
O23B C13B N14B 121.77(11) . . ?
O23B C13B N12B 121.97(11) . . ?
N12B C13B N14B 116.26(10) . . ?
C9B C4B C3B 110.15(10) . . ?
C5B C4B C9B 123.04(10) . . ?
C5B C4B C3B 126.80(10) . . ?
O21B C11B N12B 119.15(11) . . ?
O21B C11B C10B 123.93(10) . . ?
N12B C11B C10B 116.88(10) . . ?
C8B C20B H20A 110.1(9) . . ?
C8B C20B H20B 112.7(10) . . ?
C8B C20B H20C 110.0(10) . . ?
H20A C20B H20B 106.7(13) . . ?
H20A C20B H20C 108.3(14) . . ?
H20B C20B H20C 108.8(14) . . ?
N14B C24B H24A 112.4(14) . . ?
N14B C24B H24B 108.1(12) . . ?
N14B C24B H24C 107.3(14) . . ?
H24A C24B H24B 106.7(19) . . ?
H24A C24B H24C 115(2) . . ?
H24B C24B H24C 106.8(19) . . ?
N12B C22B H22A 107.6(13) . . ?
N12B C22B H22B 109.7(13) . . ?
N12B C22B H22C 109.9(13) . . ?
H22A C22B H22B 114.6(18) . . ?
H22A C22B H22C 109.4(18) . . ?
H22B C22B H22C 105.7(17) . . ?
C4B C3B H3BA 113.9(9) . . ?
C4B C3B H3BB 108.9(9) . . ?
C4B C3B C2B 103.60(9) . . ?
H3BA C3B H3BB 109.2(13) . . ?
C2B C3B H3BA 111.9(9) . . ?
C2B C3B H3BB 109.1(9) . . ?
O17B C2B C1B 114.95(9) . . ?
O17B C2B C3B 106.90(9) . . ?
O17B C2B C16B 111.64(9) . . ?
C3B C2B C1B 101.44(9) . . ?
C16B C2B C1B 111.05(10) . . ?
C16B C2B C3B 110.24(10) . . ?
C6B C5B H5B 121.6(8) . . ?
C4B C5B C6B 117.58(11) . . ?
C4B C5B H5B 120.8(8) . . ?
C6B C7B H7B 116.4(9) . . ?
C8B C7B C6B 122.38(11) . . ?
C8B C7B H7B 121.2(9) . . ?
C2B C16B H16A 108.9(10) . . ?
C2B C16B H16B 109.1(10) . . ?
C2B C16B H16C 110.6(10) . . ?
H16A C16B H16B 109.6(14) . . ?
H16A C16B H16C 109.0(14) . . ?
H16B C16B H16C 109.7(14) . . ?
O18B C19B H19A 110.0(9) . . ?
O18B C19B H19B 104.6(10) . . ?
O18B C19B H19C 109.8(9) . . ?
H19A C19B H19B 111.7(13) . . ?
H19A C19B H19C 110.2(13) . . ?
H19B C19B H19C 110.5(13) . . ?
C2 O17 H17 103.6(13) . . ?
C6 O18 C19 117.12(10) . . ?
C11 N12 C22 118.07(10) . . ?
C13 N12 C22 116.77(10) . . ?
C13 N12 C11 124.53(10) . . ?
C13 N14 C24 116.18(10) . . ?
C15 N14 C24 118.54(10) . . ?
C15 N14 C13 125.20(10) . . ?
C9 C1 C2 106.36(9) . . ?
C10 C1 C2 125.21(10) . . ?
C10 C1 C9 128.42(11) . . ?
N14 C24 H24D 109.6(13) . . ?
N14 C24 H24E 108.0(15) . . ?
N14 C24 H24F 110.5(13) . . ?
H24D C24 H24E 111.7(19) . . ?
H24D C24 H24F 106.2(18) . . ?
H24E C24 H24F 110.9(19) . . ?
O18 C19 H19D 111.3(9) . . ?
O18 C19 H19E 105.3(10) . . ?
O18 C19 H19F 110.8(9) . . ?
H19D C19 H19E 111.0(13) . . ?
H19D C19 H19F 107.8(14) . . ?
H19E C19 H19F 110.7(14) . . ?
N12 C22 H22D 110.5(16) . . ?
N12 C22 H22E 108.0(13) . . ?
N12 C22 H22F 111.1(12) . . ?
H22D C22 H22E 111(2) . . ?
H22D C22 H22F 111.0(18) . . ?
H22E C22 H22F 105.6(18) . . ?
O17 C2 C1 113.86(9) . . ?
O17 C2 C3 107.40(9) . . ?
O17 C2 C16 111.53(9) . . ?
C3 C2 C1 101.96(9) . . ?
C16 C2 C1 111.20(9) . . ?
C16 C2 C3 110.39(9) . . ?
C2 C3 H3A 109.2(9) . . ?
C2 C3 H3B 112.2(9) . . ?
H3A C3 H3B 108.8(13) . . ?
C4 C3 C2 103.26(9) . . ?
C4 C3 H3A 109.5(10) . . ?
C4 C3 H3B 113.8(10) . . ?
C5 C4 C3 126.19(11) . . ?
C5 C4 C9 123.42(11) . . ?
C9 C4 C3 110.35(10) . . ?
C4 C5 H5 122.3(10) . . ?
C4 C5 C6 117.17(11) . . ?
C6 C5 H5 120.5(10) . . ?
O18 C6 C5 124.51(11) . . ?
O18 C6 C7 114.67(11) . . ?
C5 C6 C7 120.77(11) . . ?
C6 C7 H7 119.1(9) . . ?
C8 C7 C6 122.50(11) . . ?
C8 C7 H7 118.4(9) . . ?
C7 C8 C9 117.21(10) . . ?
C7 C8 C20 116.85(11) . . ?
C9 C8 C20 125.85(10) . . ?
C4 C9 C1 108.67(10) . . ?
C4 C9 C8 118.84(10) . . ?
C8 C9 C1 131.80(10) . . ?
C1 C10 C11 119.85(10) . . ?
C1 C10 C15 122.72(10) . . ?
C15 C10 C11 117.39(10) . . ?
O21 C11 N12 119.80(10) . . ?
O21 C11 C10 123.87(10) . . ?
N12 C11 C10 116.32(10) . . ?
O23 C13 N12 122.15(11) . . ?
O23 C13 N14 121.33(11) . . ?
N12 C13 N14 116.49(10) . . ?
O25 C15 N14 118.09(10) . . ?
O25 C15 C10 125.14(10) . . ?
N14 C15 C10 116.68(10) . . ?
C2 C16 H16D 111.1(10) . . ?
C2 C16 H16E 109.8(10) . . ?
C2 C16 H16F 110.0(10) . . ?
H16D C16 H16E 108.1(14) . . ?
H16D C16 H16F 109.3(14) . . ?
H16E C16 H16F 108.7(14) . . ?
C8 C20 H20D 113.0(9) . . ?
C8 C20 H20E 109.0(10) . . ?
C8 C20 H20F 111.2(10) . . ?
H20D C20 H20E 107.7(14) . . ?
H20D C20 H20F 107.5(14) . . ?
H20E C20 H20F 108.2(15) . . ?

loop_
_geom_bond_atom_site_label_1
_geom_bond_atom_site_label_2
_geom_bond_distance
_geom_bond_site_symmetry_2
_geom_bond_publ_flag
O23B C13B 1.2183(15) . ?
O21B C11B 1.2183(15) . ?
O17B H17B 0.88(2) . ?
O17B C2B 1.4140(14) . ?
O25B C15B 1.2288(15) . ?
O18B C6B 1.3560(14) . ?
O18B C19B 1.4366(15) . ?
N14B C15B 1.3898(15) . ?
N14B C13B 1.3854(16) . ?
N14B C24B 1.4688(15) . ?
N12B C13B 1.3848(16) . ?
N12B C11B 1.3935(15) . ?
N12B C22B 1.4646(16) . ?
C9B C1B 1.4575(16) . ?
C9B C8B 1.4235(16) . ?
C9B C4B 1.4080(16) . ?
C10B C1B 1.3829(16) . ?
C10B C15B 1.4719(16) . ?
C10B C11B 1.4741(16) . ?
C1B C2B 1.5466(16) . ?
C6B C5B 1.3961(17) . ?
C6B C7B 1.4053(17) . ?
C8B C20B 1.5045(16) . ?
C8B C7B 1.3857(16) . ?
C4B C3B 1.4969(15) . ?
C4B C5B 1.3844(16) . ?
C20B H20A 0.973(17) . ?
C20B H20B 0.998(17) . ?
C20B H20C 0.982(18) . ?
C24B H24A 0.94(3) . ?
C24B H24B 0.97(2) . ?
C24B H24C 0.96(3) . ?
C22B H22A 0.97(2) . ?
C22B H22B 0.97(2) . ?
C22B H22C 0.96(2) . ?
C3B H3BA 1.007(16) . ?
C3B H3BB 0.965(17) . ?
C3B C2B 1.5473(15) . ?
C2B C16B 1.5315(17) . ?
C5B H5B 0.960(15) . ?
C7B H7B 0.976(15) . ?
C16B H16A 0.989(18) . ?
C16B H16B 1.003(17) . ?
C16B H16C 0.992(18) . ?
C19B H19A 0.975(17) . ?
C19B H19B 0.965(17) . ?
C19B H19C 0.991(17) . ?
O17 H17 0.90(2) . ?
O17 C2 1.4196(14) . ?
O21 C11 1.2173(15) . ?
O18 C19 1.4412(15) . ?
O18 C6 1.3582(14) . ?
O25 C15 1.2318(15) . ?
O23 C13 1.2148(15) . ?
N12 C22 1.4636(15) . ?
N12 C11 1.3949(15) . ?
N12 C13 1.3838(16) . ?
N14 C24 1.4702(15) . ?
N14 C13 1.3910(16) . ?
N14 C15 1.3858(15) . ?
C1 C2 1.5467(15) . ?
C1 C9 1.4553(16) . ?
C1 C10 1.3822(16) . ?
C24 H24D 0.94(2) . ?
C24 H24E 0.93(2) . ?
C24 H24F 0.97(2) . ?
C19 H19D 0.983(17) . ?
C19 H19E 0.998(18) . ?
C19 H19F 0.980(18) . ?
C22 H22D 0.98(3) . ?
C22 H22E 0.98(2) . ?
C22 H22F 0.970(19) . ?
C2 C3 1.5408(16) . ?
C2 C16 1.5324(16) . ?
C3 H3A 0.981(17) . ?
C3 H3B 1.002(17) . ?
C3 C4 1.4956(16) . ?
C4 C5 1.3828(16) . ?
C4 C9 1.4113(16) . ?
C5 H5 0.958(17) . ?
C5 C6 1.3894(17) . ?
C6 C7 1.4035(17) . ?
C7 H7 0.968(16) . ?
C7 C8 1.3896(16) . ?
C8 C9 1.4225(16) . ?
C8 C20 1.5079(16) . ?
C10 C11 1.4736(16) . ?
C10 C15 1.4706(16) . ?
C16 H16D 0.975(17) . ?
C16 H16E 0.980(17) . ?
C16 H16F 0.977(18) . ?
C20 H20D 0.985(16) . ?
C20 H20E 0.962(19) . ?
C20 H20F 0.955(18) . ?

loop_
_geom_hbond_atom_site_label_D
_geom_hbond_atom_site_label_H
_geom_hbond_atom_site_label_A
_geom_hbond_distance_DH
_geom_hbond_distance_HA
_geom_hbond_distance_DA
_geom_hbond_angle_DHA
_geom_hbond_site_symmetry_A
_geom_hbond_publ_flag
O17B H17B O25B 0.88(2) 1.88(2) 2.6485(12) 144.5(17) . yes
O17 H17 O25 0.90(2) 1.78(2) 2.6101(12) 153.9(19) . yes

loop_
_geom_torsion_atom_site_label_1
_geom_torsion_atom_site_label_2
_geom_torsion_atom_site_label_3
_geom_torsion_atom_site_label_4
_geom_torsion
_geom_torsion_site_symmetry_1
_geom_torsion_site_symmetry_2
_geom_torsion_site_symmetry_3
_geom_torsion_site_symmetry_4
_geom_torsion_publ_flag
O18B C6B C5B C4B -177.25(11) . . . . ?
O18B C6B C7B C8B 177.22(11) . . . . ?
C9B C1B C2B O17B -144.34(10) . . . . ?
C9B C1B C2B C3B -29.42(11) . . . . ?
C9B C1B C2B C16B 87.72(11) . . . . ?
C9B C8B C7B C6B -0.91(17) . . . . ?
C9B C4B C3B C2B -20.11(13) . . . . ?
C9B C4B C5B C6B 0.54(18) . . . . ?
C10B C1B C2B O17B 31.75(16) . . . . ?
C10B C1B C2B C3B 146.67(11) . . . . ?
C10B C1B C2B C16B -96.19(13) . . . . ?
C1B C9B C8B C20B 1.6(2) . . . . ?
C1B C9B C8B C7B 177.83(12) . . . . ?
C1B C9B C4B C3B 1.29(13) . . . . ?
C1B C9B C4B C5B -179.53(11) . . . . ?
C1B C10B C15B O25B -5.09(19) . . . . ?
C1B C10B C15B N14B 170.06(11) . . . . ?
C1B C10B C11B O21B 11.41(18) . . . . ?
C1B C10B C11B N12B -170.90(11) . . . . ?
C15B N14B C13B O23B -171.83(11) . . . . ?
C15B N14B C13B N12B 8.81(17) . . . . ?
C15B C10B C1B C9B -158.74(11) . . . . ?
C15B C10B C1B C2B 26.04(18) . . . . ?
C15B C10B C11B O21B -164.68(11) . . . . ?
C15B C10B C11B N12B 13.01(15) . . . . ?
C8B C9B C1B C10B 29.7(2) . . . . ?
C8B C9B C1B C2B -154.35(12) . . . . ?
C8B C9B C4B C3B 175.09(10) . . . . ?
C8B C9B C4B C5B -5.73(17) . . . . ?
C13B N14B C15B O25B 178.58(11) . . . . ?
C13B N14B C15B C10B 3.05(17) . . . . ?
C13B N12B C11B O21B 176.88(11) . . . . ?
C13B N12B C11B C10B -0.92(17) . . . . ?
C4B C9B C1B C10B -157.63(12) . . . . ?
C4B C9B C1B C2B 18.32(12) . . . . ?
C4B C9B C8B C20B -170.45(11) . . . . ?
C4B C9B C8B C7B 5.74(16) . . . . ?
C4B C3B C2B O17B 150.00(9) . . . . ?
C4B C3B C2B C1B 29.25(11) . . . . ?
C4B C3B C2B C16B -88.48(11) . . . . ?
C11B N12B C13B O23B 170.72(11) . . . . ?
C11B N12B C13B N14B -9.93(17) . . . . ?
C11B C10B C1B C9B 25.37(18) . . . . ?
C11B C10B C1B C2B -149.85(11) . . . . ?
C11B C10B C15B O25B 170.87(12) . . . . ?
C11B C10B C15B N14B -13.98(15) . . . . ?
C20B C8B C7B C6B 175.52(11) . . . . ?
C24B N14B C15B O25B 1.60(17) . . . . ?
C24B N14B C15B C10B -173.92(11) . . . . ?
C24B N14B C13B O23B 5.16(17) . . . . ?
C24B N14B C13B N12B -174.20(11) . . . . ?
C22B N12B C13B O23B -9.93(18) . . . . ?
C22B N12B C13B N14B 169.42(11) . . . . ?
C22B N12B C11B O21B -2.47(17) . . . . ?
C22B N12B C11B C10B 179.72(11) . . . . ?
C3B C4B C5B C6B 179.58(11) . . . . ?
C5B C6B C7B C8B -4.34(18) . . . . ?
C5B C4B C3B C2B 160.75(11) . . . . ?
C7B C6B C5B C4B 4.46(17) . . . . ?
C19B O18B C6B C5B 3.09(17) . . . . ?
C19B O18B C6B C7B -178.55(11) . . . . ?
O17 C2 C3 C4 149.24(9) . . . . ?
O18 C6 C7 C8 -179.71(10) . . . . ?
C1 C2 C3 C4 29.26(11) . . . . ?
C1 C10 C11 O21 21.02(17) . . . . ?
C1 C10 C11 N12 -160.41(10) . . . . ?
C1 C10 C15 O25 -10.92(18) . . . . ?
C1 C10 C15 N14 165.52(10) . . . . ?
C24 N14 C13 O23 0.17(17) . . . . ?
C24 N14 C13 N12 -177.83(10) . . . . ?
C24 N14 C15 O25 3.16(16) . . . . ?
C24 N14 C15 C10 -173.53(10) . . . . ?
C19 O18 C6 C5 10.41(17) . . . . ?
C19 O18 C6 C7 -171.92(10) . . . . ?
C22 N12 C11 O21 -6.01(17) . . . . ?
C22 N12 C11 C10 175.35(11) . . . . ?
C22 N12 C13 O23 -6.80(17) . . . . ?
C22 N12 C13 N14 171.18(11) . . . . ?
C2 C1 C9 C4 16.20(12) . . . . ?
C2 C1 C9 C8 -153.89(12) . . . . ?
C2 C1 C10 C11 -152.77(11) . . . . ?
C2 C1 C10 C15 24.83(17) . . . . ?
C2 C3 C4 C5 156.55(11) . . . . ?
C2 C3 C4 C9 -21.37(12) . . . . ?
C3 C4 C5 C6 -176.98(11) . . . . ?
C3 C4 C9 C1 3.39(13) . . . . ?
C3 C4 C9 C8 174.98(10) . . . . ?
C4 C5 C6 O18 179.32(11) . . . . ?
C4 C5 C6 C7 1.79(17) . . . . ?
C5 C4 C9 C1 -174.59(11) . . . . ?
C5 C4 C9 C8 -3.01(17) . . . . ?
C5 C6 C7 C8 -1.94(18) . . . . ?
C6 C7 C8 C9 -0.42(17) . . . . ?
C6 C7 C8 C20 176.24(11) . . . . ?
C7 C8 C9 C1 172.05(12) . . . . ?
C7 C8 C9 C4 2.77(16) . . . . ?
C9 C1 C2 O17 -143.67(10) . . . . ?
C9 C1 C2 C3 -28.33(11) . . . . ?
C9 C1 C2 C16 89.33(11) . . . . ?
C9 C1 C10 C11 25.76(18) . . . . ?
C9 C1 C10 C15 -156.64(11) . . . . ?
C9 C4 C5 C6 0.68(17) . . . . ?
C10 C1 C2 O17 35.13(15) . . . . ?
C10 C1 C2 C3 150.47(11) . . . . ?
C10 C1 C2 C16 -91.88(13) . . . . ?
C10 C1 C9 C4 -162.54(11) . . . . ?
C10 C1 C9 C8 27.4(2) . . . . ?
C11 N12 C13 O23 -177.51(11) . . . . ?
C11 N12 C13 N14 0.48(17) . . . . ?
C11 C10 C15 O25 166.74(11) . . . . ?
C11 C10 C15 N14 -16.83(15) . . . . ?
C13 N12 C11 O21 164.58(11) . . . . ?
C13 N12 C11 C10 -14.06(17) . . . . ?
C13 N14 C15 O25 179.87(11) . . . . ?
C13 N14 C15 C10 3.18(16) . . . . ?
C15 N14 C13 O23 -176.61(11) . . . . ?
C15 N14 C13 N12 5.39(17) . . . . ?
C15 C10 C11 O21 -156.71(11) . . . . ?
C15 C10 C11 N12 21.86(15) . . . . ?
C16 C2 C3 C4 -88.97(11) . . . . ?
C20 C8 C9 C1 -4.3(2) . . . . ?
C20 C8 C9 C4 -173.56(11) . . . . ?
